data_7029356
loop_
_publ_author_name
'Cheng, Yi-Feng'
'Lu, Xiao-Ming'
'Wang, Guo'

_publ_section_title
;
 Cu(II) complexes with co-planar [Cu(II)(N-N)(HIMC(-))], their anti-cancer
 activities, \DG, \DE and solid luminescence.
;
_journal_issue 14
_journal_name_full 'Dalton transactions (Cambridge, England : 2003)'
_journal_page_first 5357
_journal_page_last 5363
_journal_paper_doi 10.1039/c3dt53221f
_journal_volume 43
_journal_year 2014
_chemical_formula_sum 'C16 H13 Cu N5 O6'
_chemical_formula_weight 434.85
_chemical_name_systematic
; 
 ? 
;
_space_group_IT_number 2
_symmetry_cell_setting triclinic
_symmetry_space_group_name_Hall '-P 1'
_symmetry_space_group_name_H-M 'P -1'
_atom_sites_solution_hydrogens geom
_atom_sites_solution_primary direct
_atom_sites_solution_secondary difmap
_audit_creation_method SHELXL-97
_cell_angle_alpha 96.6860(10)
_cell_angle_beta 107.1260(10)
_cell_angle_gamma 112.851(2)
_cell_formula_units_Z 4
_cell_length_a 10.6020(10)
_cell_length_b 13.5739(12)
_cell_length_c 13.6171(13)
_cell_measurement_reflns_used 2388
_cell_measurement_temperature 298(2)
_cell_measurement_theta_max 25.407
_cell_measurement_theta_min 2.424
_cell_volume 1665.5(3)
_computing_cell_refinement 'Bruker SMART'
_computing_data_collection 'Bruker SMART'
_computing_data_reduction 'Bruker SAINT'
_computing_molecular_graphics 'Bruker SHELXTL'
_computing_publication_material 'Bruker SHELXTL'
_computing_structure_refinement 'SHELXL-97 (Sheldrick, 1997)'
_computing_structure_solution 'SHELXS-97 (Sheldrick, 1990)'
_diffrn_ambient_temperature 298(2)
_diffrn_measured_fraction_theta_full 0.978
_diffrn_measured_fraction_theta_max 0.978
_diffrn_measurement_device_type 'CCD area detector'
_diffrn_measurement_method 'phi and omega scans'
_diffrn_radiation_monochromator graphite
_diffrn_radiation_source 'fine-focus sealed tube'
_diffrn_radiation_type MoK\a
_diffrn_radiation_wavelength 0.71073
_diffrn_reflns_av_R_equivalents 0.0304
_diffrn_reflns_av_sigmaI/netI 0.0711
_diffrn_reflns_limit_h_max 12
_diffrn_reflns_limit_h_min -12
_diffrn_reflns_limit_k_max 16
_diffrn_reflns_limit_k_min -14
_diffrn_reflns_limit_l_max 10
_diffrn_reflns_limit_l_min -16
_diffrn_reflns_number 8344
_diffrn_reflns_theta_full 25.02
_diffrn_reflns_theta_max 25.02
_diffrn_reflns_theta_min 2.42
_exptl_absorpt_coefficient_mu 1.361
_exptl_absorpt_correction_T_max 0.6329
_exptl_absorpt_correction_T_min 0.6121
_exptl_absorpt_correction_type multi-scan
_exptl_absorpt_process_details sadabs
_exptl_crystal_colour blue
_exptl_crystal_density_diffrn 1.734
_exptl_crystal_density_method 'not measured'
_exptl_crystal_description platelet
_exptl_crystal_F_000 884
_exptl_crystal_size_max 0.40
_exptl_crystal_size_mid 0.38
_exptl_crystal_size_min 0.37
_refine_diff_density_max 0.746
_refine_diff_density_min -0.573
_refine_diff_density_rms 0.086
_refine_ls_extinction_method none
_refine_ls_goodness_of_fit_ref 1.010
_refine_ls_hydrogen_treatment mixed
_refine_ls_matrix_type full
_refine_ls_number_parameters 505
_refine_ls_number_reflns 5754
_refine_ls_number_restraints 0
_refine_ls_restrained_S_all 1.010
_refine_ls_R_factor_all 0.0862
_refine_ls_R_factor_gt 0.0472
_refine_ls_shift/su_max 0.000
_refine_ls_shift/su_mean 0.000
_refine_ls_structure_factor_coef Fsqd
_refine_ls_weighting_details 'calc w=1/[\s^2^(Fo^2^)+(0.0649P)^2^+0.6518P] where P=(Fo^2^+2Fc^2^)/3'
_refine_ls_weighting_scheme calc
_refine_ls_wR_factor_gt 0.1126
_refine_ls_wR_factor_ref 0.1413
_reflns_number_gt 3653
_reflns_number_total 5754
_reflns_threshold_expression >2sigma(I)
_cod_data_source_file c3dt53221f.txt
_cod_data_source_block 120328d
_cod_depositor_comments
;
The following automatic conversions were performed:

'_symmetry_cell_setting' value 'Triclinic' changed to 'triclinic'
according to
/usr/data/users/saulius/crontab/automatic-downloads/current/RSC/lib/dictionaries/cif_core.dic
dictionary named 'cif_core.dic' version 2.4.2 from 2011-04-26.

Automatic conversion script
Id: cif_fix_values 2281 2013-09-26 08:29:07Z andrius 
;
_cod_original_sg_symbol_H-M P-1
_cod_database_code 7029356

loop_
_symmetry_equiv_pos_as_xyz
'x, y, z'
'-x, -y, -z'

loop_
_atom_site_label
_atom_site_type_symbol
_atom_site_fract_x
_atom_site_fract_y
_atom_site_fract_z
_atom_site_U_iso_or_equiv
_atom_site_adp_type
_atom_site_occupancy
_atom_site_symmetry_multiplicity
_atom_site_calc_flag
_atom_site_refinement_flags
Cu1 Cu 0.71958(6) 0.74089(5) 0.56340(4) 0.0384(2) Uani 1 1 d .
Cu2 Cu 0.38367(6) 0.83445(5) 0.24217(4) 0.03422(19) Uani 1 1 d .
N1 N 0.5952(4) 0.6778(3) 0.6449(3) 0.0313(9) Uani 1 1 d .
N2 N 0.4593(5) 0.6092(3) 0.7368(3) 0.0411(10) Uani 1 1 d .
H2 H 0.3844 0.5703 0.7513 0.049 Uiso 1 1 calc R
N3 N 0.5803(4) 0.6645(3) 0.4115(3) 0.0307(9) Uani 1 1 d .
N4 N 0.8615(4) 0.8069(3) 0.4928(3) 0.0341(9) Uani 1 1 d .
N5 N 0.2649(4) 0.7569(3) 0.3244(3) 0.0342(9) Uani 1 1 d .
N6 N 0.1358(5) 0.6735(4) 0.4138(3) 0.0460(11) Uani 1 1 d .
H6 H 0.0624 0.6303 0.4274 0.055 Uiso 1 1 calc R
N7 N 0.2440(4) 0.7599(3) 0.0903(3) 0.0340(9) Uani 1 1 d .
N8 N 0.5284(4) 0.8906(3) 0.1701(3) 0.0326(9) Uani 1 1 d .
N9 N 0.9127(5) 0.6077(3) 0.5529(3) 0.0404(10) Uani 1 1 d .
N10 N 0.2568(5) 0.5093(4) 0.8800(3) 0.0450(11) Uani 1 1 d .
O1 O 0.8658(4) 0.8354(3) 0.7036(3) 0.0461(9) Uani 1 1 d .
O2 O 0.9107(4) 0.8620(3) 0.8767(3) 0.0512(10) Uani 1 1 d .
O3 O 0.5442(3) 0.8978(3) 0.3812(2) 0.0400(8) Uani 1 1 d .
O4 O 0.6019(4) 0.8968(3) 0.5524(3) 0.0498(9) Uani 1 1 d .
O5 O 1.0427(4) 0.6668(4) 0.6091(3) 0.0762(14) Uani 1 1 d .
O6 O 0.8776(4) 0.5640(4) 0.4586(3) 0.0663(12) Uani 1 1 d .
O7 O 0.8132(4) 0.5936(3) 0.5899(3) 0.0567(10) Uani 1 1 d .
O8 O 0.3877(4) 0.5714(3) 0.9313(3) 0.0679(12) Uani 1 1 d .
O9 O 0.2071(4) 0.4911(3) 0.7810(3) 0.0582(11) Uani 1 1 d .
O10 O 0.1736(5) 0.4639(4) 0.9255(3) 0.0756(13) Uani 1 1 d .
O11 O 0.3313(4) 0.9813(3) 0.2430(3) 0.0458(9) Uani 1 1 d .
H11B H 0.3469 1.0129 0.3060 0.055 Uiso 1 1 d R
H11C H 0.2415 0.9600 0.2045 0.055 Uiso 1 1 d R
O12 O 0.9563(4) 0.0815(3) 0.8994(3) 0.0568(10) Uani 1 1 d .
H12C H 0.9374 0.0135 0.8840 0.068 Uiso 1 1 d R
H12D H 0.9972 0.1067 0.9667 0.068 Uiso 1 1 d R
C1 C 0.8298(5) 0.8131(4) 0.7825(4) 0.0377(12) Uani 1 1 d .
C2 C 0.6781(5) 0.7251(4) 0.7522(4) 0.0335(11) Uani 1 1 d .
C3 C 0.5941(6) 0.6835(4) 0.8086(4) 0.0436(13) Uani 1 1 d .
H3 H 0.6229 0.7020 0.8823 0.052 Uiso 1 1 calc R
C4 C 0.4638(5) 0.6075(4) 0.6391(4) 0.0378(12) Uani 1 1 d .
H4 H 0.3851 0.5629 0.5760 0.045 Uiso 1 1 calc R
C5 C 0.4389(5) 0.5930(4) 0.3722(4) 0.0365(11) Uani 1 1 d .
H5 H 0.3926 0.5697 0.4193 0.044 Uiso 1 1 calc R
C6 C 0.3565(6) 0.5513(4) 0.2637(4) 0.0443(13) Uani 1 1 d .
H6A H 0.2567 0.5026 0.2397 0.053 Uiso 1 1 calc R
C7 C 0.4221(5) 0.5817(4) 0.1920(4) 0.0421(12) Uani 1 1 d .
H7 H 0.3681 0.5539 0.1191 0.050 Uiso 1 1 calc R
C8 C 0.5719(6) 0.6553(4) 0.2306(4) 0.0369(11) Uani 1 1 d .
C9 C 0.6452(5) 0.6945(3) 0.3401(3) 0.0302(10) Uani 1 1 d .
C10 C 0.7996(5) 0.7722(4) 0.3854(4) 0.0337(11) Uani 1 1 d .
C11 C 0.8774(5) 0.8071(4) 0.3185(4) 0.0386(12) Uani 1 1 d .
C12 C 1.0267(6) 0.8810(4) 0.3688(4) 0.0440(13) Uani 1 1 d .
H12 H 1.0831 0.9072 0.3282 0.053 Uiso 1 1 calc R
C13 C 1.0900(6) 0.9148(4) 0.4767(5) 0.0500(14) Uani 1 1 d .
H13 H 1.1895 0.9639 0.5102 0.060 Uiso 1 1 calc R
C14 C 1.0032(5) 0.8747(4) 0.5372(4) 0.0432(13) Uani 1 1 d .
H14 H 1.0477 0.8968 0.6111 0.052 Uiso 1 1 calc R
C15 C 0.6562(6) 0.6931(4) 0.1637(4) 0.0464(13) Uani 1 1 d .
H15 H 0.6087 0.6675 0.0900 0.056 Uiso 1 1 calc R
C16 C 0.8001(6) 0.7636(4) 0.2052(4) 0.0458(13) Uani 1 1 d .
H16 H 0.8507 0.7848 0.1601 0.055 Uiso 1 1 calc R
C17 C 0.5118(5) 0.8687(4) 0.4605(4) 0.0371(12) Uani 1 1 d .
C18 C 0.3543(5) 0.7933(4) 0.4311(4) 0.0341(11) Uani 1 1 d .
C19 C 0.2728(6) 0.7412(4) 0.4865(4) 0.0437(13) Uani 1 1 d .
H19 H 0.3047 0.7501 0.5597 0.052 Uiso 1 1 calc R
C20 C 0.1341(5) 0.6851(4) 0.3176(4) 0.0411(12) Uani 1 1 d .
H20 H 0.0521 0.6479 0.2546 0.049 Uiso 1 1 calc R
C21 C 0.0993(6) 0.6970(4) 0.0520(4) 0.0480(14) Uani 1 1 d .
H21 H 0.0521 0.6791 0.0997 0.058 Uiso 1 1 calc R
C22 C 0.0157(6) 0.6569(5) -0.0566(4) 0.0598(16) Uani 1 1 d .
H22 H -0.0855 0.6128 -0.0801 0.072 Uiso 1 1 calc R
C23 C 0.0810(6) 0.6818(5) -0.1280(4) 0.0509(14) Uani 1 1 d .
H23 H 0.0256 0.6543 -0.2006 0.061 Uiso 1 1 calc R
C24 C 0.2342(5) 0.7498(4) -0.0910(4) 0.0376(12) Uani 1 1 d .
C25 C 0.3097(5) 0.7867(4) 0.0189(4) 0.0320(11) Uani 1 1 d .
C26 C 0.4649(5) 0.8569(4) 0.0625(4) 0.0311(11) Uani 1 1 d .
C27 C 0.5416(5) 0.8891(4) -0.0053(4) 0.0358(11) Uani 1 1 d .
C28 C 0.6941(6) 0.9595(4) 0.0449(4) 0.0440(13) Uani 1 1 d .
H28 H 0.7513 0.9825 0.0041 0.053 Uiso 1 1 calc R
C29 C 0.7573(5) 0.9935(4) 0.1529(4) 0.0469(13) Uani 1 1 d .
H29 H 0.8577 1.0403 0.1864 0.056 Uiso 1 1 calc R
C30 C 0.6704(5) 0.9576(4) 0.2134(4) 0.0451(13) Uani 1 1 d .
H30 H 0.7148 0.9822 0.2872 0.054 Uiso 1 1 calc R
C31 C 0.3161(6) 0.7842(5) -0.1588(4) 0.0497(14) Uani 1 1 d .
H31 H 0.2672 0.7600 -0.2323 0.060 Uiso 1 1 calc R
C32 C 0.4630(6) 0.8510(4) -0.1171(4) 0.0446(13) Uani 1 1 d .
H32 H 0.5132 0.8724 -0.1625 0.053 Uiso 1 1 calc R

loop_
_atom_site_aniso_label
_atom_site_aniso_U_11
_atom_site_aniso_U_22
_atom_site_aniso_U_33
_atom_site_aniso_U_23
_atom_site_aniso_U_13
_atom_site_aniso_U_12
Cu1 0.0269(3) 0.0422(4) 0.0283(3) 0.0066(3) 0.0124(3) -0.0027(3)
Cu2 0.0228(3) 0.0427(4) 0.0288(3) 0.0101(3) 0.0113(3) 0.0050(3)
N1 0.026(2) 0.032(2) 0.032(2) 0.0094(16) 0.0146(17) 0.0051(18)
N2 0.038(3) 0.041(2) 0.047(3) 0.014(2) 0.027(2) 0.011(2)
N3 0.024(2) 0.026(2) 0.033(2) 0.0082(16) 0.0129(17) 0.0005(17)
N4 0.028(2) 0.037(2) 0.027(2) 0.0080(17) 0.0115(17) 0.0041(19)
N5 0.024(2) 0.040(2) 0.030(2) 0.0084(17) 0.0133(17) 0.0041(18)
N6 0.036(3) 0.057(3) 0.049(3) 0.023(2) 0.027(2) 0.013(2)
N7 0.028(2) 0.036(2) 0.029(2) 0.0092(16) 0.0135(17) 0.0023(18)
N8 0.022(2) 0.039(2) 0.031(2) 0.0106(17) 0.0093(17) 0.0073(18)
N9 0.038(3) 0.044(3) 0.037(3) 0.017(2) 0.017(2) 0.012(2)
N10 0.037(3) 0.047(3) 0.042(3) 0.012(2) 0.022(2) 0.004(2)
O1 0.0328(19) 0.053(2) 0.0296(19) 0.0065(15) 0.0105(15) -0.0008(17)
O2 0.052(2) 0.052(2) 0.0283(19) 0.0061(16) 0.0115(17) 0.0058(19)
O3 0.0244(18) 0.051(2) 0.0309(19) 0.0123(15) 0.0098(14) 0.0032(16)
O4 0.038(2) 0.066(2) 0.030(2) 0.0098(16) 0.0077(16) 0.0113(19)
O5 0.033(2) 0.120(4) 0.039(2) 0.007(2) 0.0045(19) 0.008(2)
O6 0.040(2) 0.089(3) 0.043(2) 0.002(2) 0.0206(19) 0.003(2)
O7 0.050(2) 0.061(3) 0.067(3) 0.023(2) 0.044(2) 0.014(2)
O8 0.041(2) 0.081(3) 0.043(2) 0.015(2) 0.0116(19) -0.007(2)
O9 0.043(2) 0.073(3) 0.033(2) 0.0126(18) 0.0124(18) 0.002(2)
O10 0.054(3) 0.092(3) 0.060(3) 0.019(2) 0.039(2) -0.002(2)
O11 0.045(2) 0.050(2) 0.039(2) 0.0092(16) 0.0164(17) 0.0184(18)
O12 0.058(3) 0.060(2) 0.041(2) 0.0083(18) 0.0118(19) 0.021(2)
C1 0.041(3) 0.039(3) 0.032(3) 0.010(2) 0.015(2) 0.015(2)
C2 0.034(3) 0.030(3) 0.038(3) 0.014(2) 0.020(2) 0.010(2)
C3 0.048(3) 0.044(3) 0.036(3) 0.010(2) 0.021(3) 0.015(3)
C4 0.031(3) 0.040(3) 0.037(3) 0.013(2) 0.015(2) 0.009(2)
C5 0.032(3) 0.036(3) 0.036(3) 0.009(2) 0.019(2) 0.007(2)
C6 0.033(3) 0.043(3) 0.041(3) 0.003(2) 0.011(2) 0.005(2)
C7 0.033(3) 0.042(3) 0.032(3) 0.007(2) 0.006(2) 0.004(2)
C8 0.042(3) 0.034(3) 0.036(3) 0.012(2) 0.018(2) 0.014(2)
C9 0.030(3) 0.023(2) 0.030(3) 0.0059(19) 0.011(2) 0.005(2)
C10 0.034(3) 0.028(3) 0.039(3) 0.012(2) 0.020(2) 0.009(2)
C11 0.040(3) 0.037(3) 0.042(3) 0.017(2) 0.025(2) 0.012(2)
C12 0.041(3) 0.045(3) 0.051(3) 0.020(3) 0.031(3) 0.011(3)
C13 0.027(3) 0.044(3) 0.068(4) 0.018(3) 0.025(3) 0.000(2)
C14 0.027(3) 0.043(3) 0.041(3) 0.005(2) 0.012(2) -0.001(2)
C15 0.052(4) 0.051(3) 0.033(3) 0.010(2) 0.019(3) 0.017(3)
C16 0.050(3) 0.052(3) 0.042(3) 0.021(3) 0.030(3) 0.017(3)
C17 0.033(3) 0.039(3) 0.035(3) 0.011(2) 0.014(2) 0.011(2)
C18 0.033(3) 0.045(3) 0.029(3) 0.014(2) 0.016(2) 0.018(2)
C19 0.040(3) 0.060(4) 0.034(3) 0.018(2) 0.018(2) 0.020(3)
C20 0.028(3) 0.051(3) 0.036(3) 0.009(2) 0.013(2) 0.008(2)
C21 0.036(3) 0.061(4) 0.037(3) 0.012(3) 0.022(2) 0.006(3)
C22 0.031(3) 0.070(4) 0.042(3) 0.004(3) 0.007(3) -0.006(3)
C23 0.039(3) 0.064(4) 0.028(3) 0.003(2) 0.011(2) 0.005(3)
C24 0.039(3) 0.043(3) 0.029(3) 0.009(2) 0.014(2) 0.015(2)
C25 0.031(3) 0.033(3) 0.036(3) 0.013(2) 0.018(2) 0.013(2)
C26 0.031(3) 0.032(3) 0.035(3) 0.013(2) 0.018(2) 0.013(2)
C27 0.036(3) 0.039(3) 0.046(3) 0.019(2) 0.027(2) 0.019(2)
C28 0.037(3) 0.049(3) 0.052(3) 0.021(3) 0.029(3) 0.014(3)
C29 0.022(3) 0.055(3) 0.055(4) 0.015(3) 0.017(3) 0.006(2)
C30 0.031(3) 0.054(3) 0.042(3) 0.015(2) 0.015(2) 0.009(3)
C31 0.056(4) 0.062(4) 0.034(3) 0.018(3) 0.021(3) 0.024(3)
C32 0.048(3) 0.060(4) 0.038(3) 0.021(3) 0.028(3) 0.024(3)

loop_
_atom_type_symbol
_atom_type_description
_atom_type_scat_dispersion_real
_atom_type_scat_dispersion_imag
_atom_type_scat_source
C C 0.0033 0.0016 'International Tables Vol C Tables 4.2.6.8 and 6.1.1.4'
H H 0.0000 0.0000 'International Tables Vol C Tables 4.2.6.8 and 6.1.1.4'
N N 0.0061 0.0033 'International Tables Vol C Tables 4.2.6.8 and 6.1.1.4'
O O 0.0106 0.0060 'International Tables Vol C Tables 4.2.6.8 and 6.1.1.4'
Cu Cu 0.3201 1.2651 'International Tables Vol C Tables 4.2.6.8 and 6.1.1.4'

loop_
_geom_angle_atom_site_label_1
_geom_angle_atom_site_label_2
_geom_angle_atom_site_label_3
_geom_angle
O1 Cu1 N1 83.96(14)
O1 Cu1 N4 91.52(15)
N1 Cu1 N4 174.65(15)
O1 Cu1 N3 171.31(15)
N1 Cu1 N3 102.71(15)
N4 Cu1 N3 82.07(15)
O1 Cu1 O7 89.56(14)
N1 Cu1 O7 87.51(13)
N4 Cu1 O7 89.60(13)
N3 Cu1 O7 96.23(14)
O3 Cu2 N5 83.43(14)
O3 Cu2 N7 169.08(14)
N5 Cu2 N7 102.69(15)
O3 Cu2 N8 90.58(14)
N5 Cu2 N8 166.34(15)
N7 Cu2 N8 81.45(15)
O3 Cu2 O11 96.21(13)
N5 Cu2 O11 98.98(14)
N7 Cu2 O11 91.79(14)
N8 Cu2 O11 93.85(14)
C4 N1 C2 105.7(4)
C4 N1 Cu1 145.6(3)
C2 N1 Cu1 108.7(3)
C4 N2 C3 107.7(4)
C4 N2 H2 126.1
C3 N2 H2 126.1
C5 N3 C9 116.9(4)
C5 N3 Cu1 130.3(3)
C9 N3 Cu1 112.8(3)
C14 N4 C10 118.2(4)
C14 N4 Cu1 128.6(3)
C10 N4 Cu1 113.1(3)
C20 N5 C18 106.5(4)
C20 N5 Cu2 145.0(3)
C18 N5 Cu2 108.6(3)
C20 N6 C19 108.5(4)
C20 N6 H6 125.7
C19 N6 H6 125.7
C21 N7 C25 117.5(4)
C21 N7 Cu2 129.3(3)
C25 N7 Cu2 113.0(3)
C30 N8 C26 117.9(4)
C30 N8 Cu2 128.8(3)
C26 N8 Cu2 113.2(3)
O5 N9 O6 120.3(4)
O5 N9 O7 120.7(4)
O6 N9 O7 119.0(4)
O8 N10 O10 120.5(4)
O8 N10 O9 120.0(4)
O10 N10 O9 119.5(4)
C1 O1 Cu1 115.5(3)
C17 O3 Cu2 116.7(3)
N9 O7 Cu1 110.7(3)
Cu2 O11 H11B 110.6
Cu2 O11 H11C 110.1
H11B O11 H11C 108.8
H12C O12 H12D 108.1
O2 C1 O1 124.1(5)
O2 C1 C2 121.9(5)
O1 C1 C2 114.0(4)
C3 C2 N1 109.3(4)
C3 C2 C1 133.1(5)
N1 C2 C1 117.4(4)
C2 C3 N2 106.6(4)
C2 C3 H3 126.7
N2 C3 H3 126.7
N1 C4 N2 110.7(4)
N1 C4 H4 124.7
N2 C4 H4 124.7
N3 C5 C6 123.0(4)
N3 C5 H5 118.5
C6 C5 H5 118.5
C7 C6 C5 120.0(5)
C7 C6 H6A 120.0
C5 C6 H6A 120.0
C6 C7 C8 118.6(5)
C6 C7 H7 120.7
C8 C7 H7 120.7
C9 C8 C7 117.6(4)
C9 C8 C15 118.0(5)
C7 C8 C15 124.4(5)
N3 C9 C8 123.9(4)
N3 C9 C10 115.6(4)
C8 C9 C10 120.5(4)
N4 C10 C11 123.6(4)
N4 C10 C9 116.4(4)
C11 C10 C9 120.0(4)
C12 C11 C10 116.4(4)
C12 C11 C16 125.0(5)
C10 C11 C16 118.6(5)
C13 C12 C11 120.3(5)
C13 C12 H12 119.9
C11 C12 H12 119.9
C12 C13 C14 119.3(5)
C12 C13 H13 120.4
C14 C13 H13 120.4
N4 C14 C13 122.3(5)
N4 C14 H14 118.9
C13 C14 H14 118.9
C16 C15 C8 121.9(5)
C16 C15 H15 119.1
C8 C15 H15 119.1
C15 C16 C11 121.1(5)
C15 C16 H16 119.5
C11 C16 H16 119.5
O4 C17 O3 124.6(5)
O4 C17 C18 121.9(4)
O3 C17 C18 113.4(4)
C19 C18 N5 108.3(4)
C19 C18 C17 133.8(4)
N5 C18 C17 117.7(4)
N6 C19 C18 106.4(4)
N6 C19 H19 126.8
C18 C19 H19 126.8
N5 C20 N6 110.4(4)
N5 C20 H20 124.8
N6 C20 H20 124.8
N7 C21 C22 122.6(5)
N7 C21 H21 118.7
C22 C21 H21 118.7
C23 C22 C21 120.2(5)
C23 C22 H22 119.9
C21 C22 H22 119.9
C22 C23 C24 119.3(5)
C22 C23 H23 120.4
C24 C23 H23 120.4
C25 C24 C23 116.9(4)
C25 C24 C31 118.5(5)
C23 C24 C31 124.6(5)
N7 C25 C24 123.6(4)
N7 C25 C26 116.2(4)
C24 C25 C26 120.2(4)
N8 C26 C27 123.9(4)
N8 C26 C25 116.0(4)
C27 C26 C25 120.1(4)
C26 C27 C28 116.1(4)
C26 C27 C32 119.1(4)
C28 C27 C32 124.9(4)
C29 C28 C27 119.9(5)
C29 C28 H28 120.1
C27 C28 H28 120.1
C28 C29 C30 119.5(5)
C28 C29 H29 120.2
C30 C29 H29 120.2
N8 C30 C29 122.7(5)
N8 C30 H30 118.6
C29 C30 H30 118.6
C32 C31 C24 121.1(5)
C32 C31 H31 119.5
C24 C31 H31 119.5
C31 C32 C27 121.1(5)
C31 C32 H32 119.5
C27 C32 H32 119.5

loop_
_geom_bond_atom_site_label_1
_geom_bond_atom_site_label_2
_geom_bond_distance
Cu1 O1 1.958(3)
Cu1 N1 1.978(4)
Cu1 N4 1.999(4)
Cu1 N3 2.011(4)
Cu1 O7 2.570(4)
Cu2 O3 1.951(3)
Cu2 N5 2.006(4)
Cu2 N7 2.010(4)
Cu2 N8 2.012(4)
Cu2 O11 2.267(3)
N1 C4 1.320(6)
N1 C2 1.380(5)
N2 C4 1.343(6)
N2 C3 1.358(6)
N2 H2 0.8600
N3 C5 1.324(6)
N3 C9 1.362(5)
N4 C14 1.316(6)
N4 C10 1.351(6)
N5 C20 1.317(6)
N5 C18 1.383(5)
N6 C20 1.334(6)
N6 C19 1.356(6)
N6 H6 0.8600
N7 C21 1.327(6)
N7 C25 1.359(5)
N8 C30 1.316(6)
N8 C26 1.355(5)
N9 O5 1.227(5)
N9 O6 1.229(5)
N9 O7 1.258(5)
N10 O8 1.228(5)
N10 O10 1.238(5)
N10 O9 1.248(5)
O1 C1 1.273(5)
O2 C1 1.239(5)
O3 C17 1.286(5)
O4 C17 1.235(5)
O11 H11B 0.8499
O11 H11C 0.8499
O12 H12C 0.8500
O12 H12D 0.8500
C1 C2 1.479(7)
C2 C3 1.346(6)
C3 H3 0.9300
C4 H4 0.9300
C5 C6 1.388(6)
C5 H5 0.9300
C6 C7 1.371(7)
C6 H6A 0.9300
C7 C8 1.396(7)
C7 H7 0.9300
C8 C9 1.387(6)
C8 C15 1.458(7)
C9 C10 1.444(6)
C10 C11 1.405(6)
C11 C12 1.396(7)
C11 C16 1.438(7)
C12 C13 1.357(7)
C12 H12 0.9300
C13 C14 1.408(7)
C13 H13 0.9300
C14 H14 0.9300
C15 C16 1.340(7)
C15 H15 0.9300
C16 H16 0.9300
C17 C18 1.477(7)
C18 C19 1.360(7)
C19 H19 0.9300
C20 H20 0.9300
C21 C22 1.391(7)
C21 H21 0.9300
C22 C23 1.353(7)
C22 H22 0.9300
C23 C24 1.410(7)
C23 H23 0.9300
C24 C25 1.392(6)
C24 C31 1.444(7)
C25 C26 1.430(6)
C26 C27 1.401(6)
C27 C28 1.411(7)
C27 C32 1.420(6)
C28 C29 1.359(7)
C28 H28 0.9300
C29 C30 1.398(7)
C29 H29 0.9300
C30 H30 0.9300
C31 C32 1.354(7)
C31 H31 0.9300
C32 H32 0.9300

loop_
_geom_torsion_atom_site_label_1
_geom_torsion_atom_site_label_2
_geom_torsion_atom_site_label_3
_geom_torsion_atom_site_label_4
_geom_torsion
O1 Cu1 N1 C4 175.8(6)
N4 Cu1 N1 C4 -151.8(14)
N3 Cu1 N1 C4 1.4(6)
O7 Cu1 N1 C4 -94.4(6)
O1 Cu1 N1 C2 -4.8(3)
N4 Cu1 N1 C2 27.6(17)
N3 Cu1 N1 C2 -179.2(3)
O7 Cu1 N1 C2 85.0(3)
O1 Cu1 N3 C5 -137.1(9)
N1 Cu1 N3 C5 2.5(4)
N4 Cu1 N3 C5 -179.9(4)
O7 Cu1 N3 C5 91.4(4)
O1 Cu1 N3 C9 41.8(11)
N1 Cu1 N3 C9 -178.7(3)
N4 Cu1 N3 C9 -1.1(3)
O7 Cu1 N3 C9 -89.8(3)
O1 Cu1 N4 C14 9.0(4)
N1 Cu1 N4 C14 -23.3(18)
N3 Cu1 N4 C14 -176.9(4)
O7 Cu1 N4 C14 -80.5(4)
O1 Cu1 N4 C10 -173.3(3)
N1 Cu1 N4 C10 154.4(15)
N3 Cu1 N4 C10 0.8(3)
O7 Cu1 N4 C10 97.1(3)
O3 Cu2 N5 C20 -177.6(6)
N7 Cu2 N5 C20 -6.8(6)
N8 Cu2 N5 C20 -113.1(7)
O11 Cu2 N5 C20 87.1(6)
O3 Cu2 N5 C18 3.3(3)
N7 Cu2 N5 C18 174.2(3)
N8 Cu2 N5 C18 67.8(7)
O11 Cu2 N5 C18 -91.9(3)
O3 Cu2 N7 C21 139.0(7)
N5 Cu2 N7 C21 15.8(5)
N8 Cu2 N7 C21 -177.5(5)
O11 Cu2 N7 C21 -83.9(4)
O3 Cu2 N7 C25 -46.5(9)
N5 Cu2 N7 C25 -169.8(3)
N8 Cu2 N7 C25 -3.0(3)
O11 Cu2 N7 C25 90.6(3)
O3 Cu2 N8 C30 -8.6(4)
N5 Cu2 N8 C30 -72.3(8)
N7 Cu2 N8 C30 178.9(5)
O11 Cu2 N8 C30 87.7(4)
O3 Cu2 N8 C26 174.8(3)
N5 Cu2 N8 C26 111.1(6)
N7 Cu2 N8 C26 2.3(3)
O11 Cu2 N8 C26 -88.9(3)
N1 Cu1 O1 C1 5.6(3)
N4 Cu1 O1 C1 -171.5(3)
N3 Cu1 O1 C1 146.1(9)
O7 Cu1 O1 C1 -81.9(3)
N5 Cu2 O3 C17 -1.0(3)
N7 Cu2 O3 C17 -125.8(7)
N8 Cu2 O3 C17 -168.7(3)
O11 Cu2 O3 C17 97.4(3)
O5 N9 O7 Cu1 90.1(5)
O6 N9 O7 Cu1 -87.6(4)
O1 Cu1 O7 N9 -91.5(3)
N1 Cu1 O7 N9 -175.4(3)
N4 Cu1 O7 N9 0.1(3)
N3 Cu1 O7 N9 82.0(3)
Cu1 O1 C1 O2 177.6(4)
Cu1 O1 C1 C2 -4.8(5)
C4 N1 C2 C3 -0.9(5)
Cu1 N1 C2 C3 179.4(3)
C4 N1 C2 C1 -176.5(4)
Cu1 N1 C2 C1 3.9(5)
O2 C1 C2 C3 3.9(9)
O1 C1 C2 C3 -173.8(5)
O2 C1 C2 N1 178.2(4)
O1 C1 C2 N1 0.5(6)
N1 C2 C3 N2 0.7(5)
C1 C2 C3 N2 175.4(5)
C4 N2 C3 C2 -0.2(5)
C2 N1 C4 N2 0.8(5)
Cu1 N1 C4 N2 -179.8(4)
C3 N2 C4 N1 -0.4(5)
C9 N3 C5 C6 -1.7(7)
Cu1 N3 C5 C6 177.1(3)
N3 C5 C6 C7 1.7(7)
C5 C6 C7 C8 -0.4(7)
C6 C7 C8 C9 -0.8(7)
C6 C7 C8 C15 178.9(4)
C5 N3 C9 C8 0.4(6)
Cu1 N3 C9 C8 -178.6(3)
C5 N3 C9 C10 -179.8(4)
Cu1 N3 C9 C10 1.2(5)
C7 C8 C9 N3 0.8(7)
C15 C8 C9 N3 -178.9(4)
C7 C8 C9 C10 -179.0(4)
C15 C8 C9 C10 1.3(6)
C14 N4 C10 C11 -2.0(7)
Cu1 N4 C10 C11 -179.9(4)
C14 N4 C10 C9 177.6(4)
Cu1 N4 C10 C9 -0.4(5)
N3 C9 C10 N4 -0.6(6)
C8 C9 C10 N4 179.2(4)
N3 C9 C10 C11 179.0(4)
C8 C9 C10 C11 -1.2(7)
N4 C10 C11 C12 0.5(7)
C9 C10 C11 C12 -179.1(4)
N4 C10 C11 C16 179.4(4)
C9 C10 C11 C16 -0.1(7)
C10 C11 C12 C13 0.6(7)
C16 C11 C12 C13 -178.3(5)
C11 C12 C13 C14 -0.2(8)
C10 N4 C14 C13 2.4(7)
Cu1 N4 C14 C13 -180.0(4)
C12 C13 C14 N4 -1.4(8)
C9 C8 C15 C16 -0.1(7)
C7 C8 C15 C16 -179.8(5)
C8 C15 C16 C11 -1.3(8)
C12 C11 C16 C15 -179.8(5)
C10 C11 C16 C15 1.3(7)
Cu2 O3 C17 O4 176.1(4)
Cu2 O3 C17 C18 -1.6(5)
C20 N5 C18 C19 0.0(5)
Cu2 N5 C18 C19 179.5(3)
C20 N5 C18 C17 175.3(4)
Cu2 N5 C18 C17 -5.2(5)
O4 C17 C18 C19 0.8(9)
O3 C17 C18 C19 178.5(5)
O4 C17 C18 N5 -173.0(4)
O3 C17 C18 N5 4.7(6)
C20 N6 C19 C18 -0.6(6)
N5 C18 C19 N6 0.3(5)
C17 C18 C19 N6 -173.9(5)
C18 N5 C20 N6 -0.4(5)
Cu2 N5 C20 N6 -179.5(4)
C19 N6 C20 N5 0.6(6)
C25 N7 C21 C22 1.4(8)
Cu2 N7 C21 C22 175.6(4)
N7 C21 C22 C23 -0.2(9)
C21 C22 C23 C24 -0.8(9)
C22 C23 C24 C25 0.5(8)
C22 C23 C24 C31 -178.6(5)
C21 N7 C25 C24 -1.6(7)
Cu2 N7 C25 C24 -176.8(4)
C21 N7 C25 C26 178.4(4)
Cu2 N7 C25 C26 3.2(5)
C23 C24 C25 N7 0.7(7)
C31 C24 C25 N7 179.8(4)
C23 C24 C25 C26 -179.4(4)
C31 C24 C25 C26 -0.2(7)
C30 N8 C26 C27 0.1(7)
Cu2 N8 C26 C27 177.1(3)
C30 N8 C26 C25 -178.3(4)
Cu2 N8 C26 C25 -1.3(5)
N7 C25 C26 N8 -1.3(6)
C24 C25 C26 N8 178.7(4)
N7 C25 C26 C27 -179.8(4)
C24 C25 C26 C27 0.3(7)
N8 C26 C27 C28 1.0(7)
C25 C26 C27 C28 179.3(4)
N8 C26 C27 C32 -178.3(4)
C25 C26 C27 C32 0.0(6)
C26 C27 C28 C29 -1.2(7)
C32 C27 C28 C29 178.1(5)
C27 C28 C29 C30 0.4(8)
C26 N8 C30 C29 -1.0(7)
Cu2 N8 C30 C29 -177.4(4)
C28 C29 C30 N8 0.7(8)
C25 C24 C31 C32 -0.1(7)
C23 C24 C31 C32 179.0(5)
C24 C31 C32 C27 0.3(8)
C26 C27 C32 C31 -0.3(7)
C28 C27 C32 C31 -179.5(5)
